data_1101115
loop_
_publ_author_name
'Juan M. Salas'
'M. Angustias Romero'
'Abderrahman Rahmani'
'Miguel Quir\'os'

_publ_section_title
;
 Dimeric complexes generated by the reaction of
 5,7-dimethyl[1,2,4]triazolo[1,5-a]pyrimidine and
 silver sulphate: X-ray evidence of the coexistence of
 two different dimers in the same crystal
;
_journal_name_full 'Anales de Quimica, International Edition'
_journal_page_first 249
_journal_page_last 254
_journal_volume 92
_journal_year 1996
_chemical_formula_sum 'C7 H13 Ag N4 O6 S'
_chemical_formula_weight 389.14
_space_group_IT_number 2
_symmetry_cell_setting triclinic
_symmetry_space_group_name_Hall '-P 1'
_symmetry_space_group_name_H-M 'P -1'
_cell_angle_alpha 115.05(2)
_cell_angle_beta 101.83(3)
_cell_angle_gamma 91.75(2)
_cell_formula_units_Z 2
_cell_length_a 8.128(3)
_cell_length_b 8.824(3)
_cell_length_c 9.993(3)
_cell_measurement_temperature 293
_cell_volume 630.0(4)
_diffrn_ambient_temperature 293
_exptl_crystal_density_diffrn 2.05
_exptl_crystal_density_meas 2.05
_refine_ls_R_factor_obs 0.045
_refine_ls_wR_factor_obs 0.047
_cod_depositor_comments
;
The following automatic conversions were performed:
'_symmetry_cell_setting' value 'Triclinic' changed to 'triclinic'
according to '/home/saulius/struct/CIF-dictionaries/cif_core.dic'
dictionary named 'cif_core.dic' version 2.4.1 from 2010-06-29.

Automatic conversion script
Id: cif_fix_enum 1527 2010-12-29 10:47:43Z saulius 
;
_cod_original_formula_sum 'C7 H13 Ag N4 O6 S '
_cod_database_code 1101115

loop_
_symmetry_equiv_pos_as_xyz
x,y,z
-x,-y,-z

loop_
_atom_site_aniso_label
_atom_site_aniso_U_11
_atom_site_aniso_U_22
_atom_site_aniso_U_33
_atom_site_aniso_U_12
_atom_site_aniso_U_13
_atom_site_aniso_U_23
Ag 0.0441(2) 0.0227(2) 0.0347(2) 0.0080(1) -0.0019(1) 0.0108(1)
S 0.0322(6) 0.0345(5) 0.0300(5) 0.0014(4) 0.0026(4) 0.0133(4)
O1S 0.038(2) 0.086(3) 0.071(3) -0.012(2) 0.014(2) 0.030(2)
O2S 0.066(3) 0.055(2) 0.062(2) 0.006(2) 0.020(2) 0.039(2)
O3S 0.063(3) 0.077(3) 0.042(2) 0.017(2) -0.007(2) 0.024(2)
O4S 0.107(4) 0.050(2) 0.059(3) 0.031(3) 0.007(3) 0.000(2)
N1 0.034(2) 0.029(2) 0.027(2) 0.004(1) 0.004(2) 0.008(1)
C2 0.039(2) 0.029(2) 0.027(2) 0.005(2) 0.001(2) 0.010(2)
N3 0.029(2) 0.024(2) 0.029(2) 0.005(1) 0.001(1) 0.012(1)
C3A 0.021(2) 0.020(2) 0.028(2) 0.004(1) 0.007(2) 0.011(1)
N4 0.025(2) 0.023(2) 0.027(2) 0.003(1) 0.004(1) 0.012(1)
C5 0.027(2) 0.027(2) 0.031(2) 0.005(2) 0.006(2) 0.016(2)
C51 0.036(3) 0.037(2) 0.031(2) 0.004(2) -0.003(2) 0.012(2)
C6 0.028(2) 0.029(2) 0.034(2) 0.009(2) 0.006(2) 0.018(2)
C7 0.030(2) 0.025(2) 0.038(2) 0.009(2) 0.013(2) 0.018(2)
C71 0.042(3) 0.026(2) 0.049(3) 0.014(2) 0.012(2) 0.015(2)
N8 0.025(2) 0.021(1) 0.029(2) 0.005(1) 0.008(1) 0.010(1)
O1W 0.060(2) 0.051(2) 0.040(2) 0.016(2) 0.014(2) 0.015(2)
O2W 0.061(3) 0.061(2) 0.064(2) 0.018(2) 0.025(2) 0.029(2)

loop_
_atom_site_label
_atom_site_fract_x
_atom_site_fract_y
_atom_site_fract_z
_atom_site_U_iso_or_equiv
_atom_site_thermal_displace_type
Ag 0.11546(5) 0.05913(4) 0.15454(4) 0.0362(1) Uani
S 0.5866(1) 0.2273(1) 0.2589(1) 0.0334(4) Uani
O1S 0.4174(5) 0.2263(6) 0.2846(5) 0.067(2) Uani
O2S 0.6161(5) 0.3617(5) 0.2118(4) 0.056(2) Uani
O3S 0.7142(5) 0.2536(6) 0.3934(4) 0.064(2) Uani
O4S 0.6048(7) 0.0641(5) 0.1339(5) 0.082(2) Uani
N1 -0.0197(5) 0.5673(4) 0.2697(4) 0.032(1) Uani
C2 0.0578(6) 0.4474(5) 0.2902(5) 0.034(2) Uani
H2 0.1349(6) 0.4685(5) 0.3848(5) 0.078(8) Uiso
N3 0.0223(4) 0.2914(4) 0.1692(4) 0.028(1) Uani
C3A -0.0865(5) 0.3161(5) 0.0638(4) 0.023(1) Uani
N4 -0.1637(4) 0.2033(4) -0.0794(4) 0.025(1) Uani
C5 -0.2702(5) 0.2620(5) -0.1626(5) 0.028(2) Uani
C51 -0.3502(6) 0.1419(6) -0.3242(5) 0.038(2) Uani
H511 -0.4425(6) 0.1849(6) -0.3679(5) 0.078(8) Uiso
H512 -0.3865(6) 0.0290(6) -0.3422(5) 0.078(8) Uiso
H513 -0.2572(6) 0.1414(6) -0.3702(5) 0.078(8) Uiso
C6 -0.3033(5) 0.4308(5) -0.1015(5) 0.029(2) Uani
H6 -0.3817(5) 0.4671(5) -0.1643(5) 0.078(8) Uiso
C7 -0.2276(5) 0.5439(5) 0.0436(5) 0.029(2) Uani
C71 -0.2544(6) 0.7223(5) 0.1202(6) 0.039(2) Uani
H711 -0.3299(6) 0.7563(5) 0.0536(6) 0.078(8) Uiso
H712 -0.1493(6) 0.7966(5) 0.1631(6) 0.078(8) Uiso
H713 -0.3052(6) 0.7273(5) 0.2004(6) 0.078(8) Uiso
N8 -0.1138(4) 0.4811(4) 0.1223(4) 0.025(1) Uani
O1W 0.0100(5) 0.0968(5) 0.4159(4) 0.052(2) Uani
O2W 0.3094(5) 0.3221(5) 0.5499(5) 0.059(2) Uani

loop_
_geom_bond_atom_site_label_1
_geom_bond_atom_site_label_2
_geom_bond_distance
_geom_bond_site_symmetry_2
_geom_bond_publ_flag
Ag Ag 2.988(1) 2555 yes
Ag N4 2.187(3) 2555 yes
Ag O1S 2.595(4) . yes
S O1S 1.450(4) . yes
S O2S 1.479(5) . yes
S O3S 1.444(4) . yes
S O4S 1.491(4) . yes
N1 C2 1.315(7) . no
C2 H2 0.96000 . no
Ag N3 2.164(4) . yes
C2 N3 1.365(4) . no
C2 C3A 2.108(5) . no
N3 C3A 1.328(6) . no
C3A N4 1.350(4) . no
N4 C5 1.344(6) . no
C5 C51 1.494(5) . no
C51 H511 0.96000 . no
C51 H512 0.96000 . no
C51 H513 0.96000 . no
C5 C6 1.408(6) . no
C6 H6 0.96000 . no
C6 C7 1.360(5) . no
C7 C71 1.476(6) . no
C71 H711 0.96000 . no
C71 H712 0.96000 . no
C71 H713 0.96000 . no
N1 N8 1.373(4) . no
C3A N8 1.365(5) . no
C7 N8 1.373(6) . no
Ag O1W 2.805(4) . yes
